data_7702429
loop_
_publ_author_name
'Boesveld, W. Marco'
'Hitchcock, Peter B.'
'Lappert, Michael F.'

_publ_section_title
;
 Reactions of 1,3,5-triazine with organolithium compounds containing
 trimethylsilyl substituents; X-ray structures of 1,3,5-triaza- and
 1,3,5,7-tetraaza-heptatrienyllithium compounds&#x200A;&#x2020;
;
_journal_issue 22
_journal_name_full 'Journal of the Chemical Society, Dalton Transactions'
_journal_page_first 4041
_journal_paper_doi 10.1039/a907375b
_journal_year 1999
_chemical_formula_sum 'C40 H88 Li4 N12 Si8'
_chemical_formula_weight 989.70
_space_group_IT_number 2
_space_group_name_Hall '-P 1'
_space_group_name_H-M_alt 'P -1'
_symmetry_cell_setting triclinic
_symmetry_space_group_name_H-M 'P -1'
_atom_sites_solution_hydrogens geom
_atom_sites_solution_primary direct
_atom_sites_solution_secondary difmap
_audit_creation_method SHELXL
_cell_angle_alpha 82.42(2)
_cell_angle_beta 76.68(2)
_cell_angle_gamma 76.74(2)
_cell_formula_units_Z 1
_cell_length_a 10.047(3)
_cell_length_b 12.148(4)
_cell_length_c 13.646(3)
_cell_measurement_reflns_used 25
_cell_measurement_temperature 173(2)
_cell_measurement_theta_max 10
_cell_measurement_theta_min 7
_cell_volume 1572.0(8)
_computing_cell_refinement 'Enraf-Nonius CAD4'
_computing_data_collection 'Enraf-Nonius CAD4'
_computing_molecular_graphics 'CAMERON (Watkin and Pearce,1993)'
_computing_publication_material SHELXL-93
_computing_structure_refinement 'SHELXL-93 (Sheldrick, 1993)'
_computing_structure_solution 'SHELXS-86 (Sheldrick, 1990)'
_diffrn_ambient_temperature 173(2)
_diffrn_measurement_device ' Enraf-Nonius CAD4'
_diffrn_measurement_method \w--2\q
_diffrn_radiation_monochromator graphite
_diffrn_radiation_source 'fine-focus sealed tube'
_diffrn_radiation_type MoK\a
_diffrn_radiation_wavelength 0.71073
_diffrn_reflns_av_R_equivalents 0.0000
_diffrn_reflns_av_sigmaI/netI 0.0663
_diffrn_reflns_limit_h_max 11
_diffrn_reflns_limit_h_min 0
_diffrn_reflns_limit_k_max 14
_diffrn_reflns_limit_k_min -13
_diffrn_reflns_limit_l_max 16
_diffrn_reflns_limit_l_min -15
_diffrn_reflns_number 5516
_diffrn_reflns_theta_max 24.97
_diffrn_reflns_theta_min 2.13
_diffrn_standards_decay_% 0
_diffrn_standards_interval_time 120
_diffrn_standards_number 2
_exptl_absorpt_coefficient_mu 0.206
_exptl_absorpt_correction_type none
_exptl_crystal_density_diffrn 1.045
_exptl_crystal_F_000 536
_exptl_crystal_size_max 0.20
_exptl_crystal_size_mid 0.20
_exptl_crystal_size_min 0.15
_refine_diff_density_max 0.306
_refine_diff_density_min -0.250
_refine_diff_density_rms 0.054
_refine_ls_extinction_method none
_refine_ls_goodness_of_fit_all 1.030
_refine_ls_goodness_of_fit_obs 1.067
_refine_ls_hydrogen_treatment riding
_refine_ls_matrix_type full
_refine_ls_number_parameters 289
_refine_ls_number_reflns 5516
_refine_ls_number_restraints 0
_refine_ls_restrained_S_all 1.030
_refine_ls_restrained_S_obs 1.067
_refine_ls_R_factor_all 0.0769
_refine_ls_R_factor_obs 0.0481
_refine_ls_shift/esd_max 0.000
_refine_ls_shift/esd_mean 0.000
_refine_ls_structure_factor_coef Fsqd
_refine_ls_weighting_details 'w=1/[\s^2^(Fo^2^)+(0.0561P)^2^+0.2181P] where P=(Fo^2^+2Fc^2^)/3'
_refine_ls_weighting_scheme calc
_refine_ls_wR_factor_all 0.1242
_refine_ls_wR_factor_obs 0.1088
_reflns_number_observed 4010
_reflns_number_total 5516
_reflns_observed_criterion >2sigma(I)
_cod_data_source_file 907375b.txt
_cod_data_source_block lappert-paper-structure-7
_cod_depositor_comments
;
The following automatic conversions were performed:

data item '_refine_ls_weighting_scheme' value 'calc
w=1/[\s^2^(Fo^2^)+(0.0561P)^2^+0.2181P] where P=(Fo^2^+2Fc^2^)/3' was
changed to 'calc'. A new data item '_refine_ls_weighting_details' was
created with the value set to
'w=1/[\s^2^(Fo^2^)+(0.0561P)^2^+0.2181P] where P=(Fo^2^+2Fc^2^)/3'.

Automatic conversion script
Id: cif_fix_values 6909 2019-04-08 15:41:33Z antanas 
;
_cod_original_sg_symbol_H-M P-1
_cod_database_code 7702429

loop_
_symmetry_equiv_pos_as_xyz
'x, y, z'
'-x, -y, -z'

loop_
_atom_site_aniso_label
_atom_site_aniso_U_11
_atom_site_aniso_U_22
_atom_site_aniso_U_33
_atom_site_aniso_U_23
_atom_site_aniso_U_13
_atom_site_aniso_U_12
Li1 0.035(3) 0.046(3) 0.029(3) 0.009(2) -0.006(2) -0.014(2)
Li2 0.036(3) 0.036(3) 0.030(2) 0.000(2) -0.011(2) -0.017(2)
Si1 0.0331(4) 0.0334(4) 0.0188(4) -0.0014(3) -0.0036(3) -0.0154(3)
Si2 0.0382(5) 0.0386(5) 0.0310(4) -0.0109(4) -0.0054(3) -0.0129(4)
Si3 0.0281(4) 0.0387(5) 0.0227(4) -0.0030(3) -0.0072(3) -0.0129(3)
Si4 0.0381(5) 0.0356(5) 0.0258(4) -0.0045(3) -0.0063(3) -0.0139(4)
N1 0.0278(12) 0.0330(13) 0.0201(11) -0.0015(9) -0.0046(9) -0.0131(10)
N2 0.0313(12) 0.0305(13) 0.0192(11) -0.0011(9) -0.0048(9) -0.0128(10)
N3 0.0379(13) 0.0318(13) 0.0245(12) -0.0038(10) -0.0044(10) -0.0161(11)
N4 0.0284(12) 0.0344(13) 0.0191(11) -0.0015(10) -0.0044(9) -0.0134(10)
N5 0.0271(12) 0.0324(13) 0.0206(11) -0.0013(9) -0.0066(9) -0.0133(10)
N6 0.0280(12) 0.0314(13) 0.0193(11) -0.0009(9) -0.0046(9) -0.0120(10)
C1 0.0276(14) 0.032(2) 0.0194(13) 0.0022(11) -0.0031(11) -0.0107(12)
C2 0.035(2) 0.031(2) 0.0250(14) 0.0013(11) -0.0062(12) -0.0129(13)
C3 0.040(2) 0.032(2) 0.0285(15) 0.0010(12) -0.0083(12) -0.0187(13)
C4 0.052(2) 0.036(2) 0.0251(15) -0.0011(12) -0.0052(13) -0.0221(15)
C5 0.045(2) 0.058(2) 0.032(2) -0.0029(14) -0.0105(13) -0.024(2)
C6 0.051(2) 0.043(2) 0.0224(14) 0.0031(13) -0.0060(13) -0.021(2)
C7 0.045(2) 0.041(2) 0.032(2) -0.0080(13) 0.0005(13) -0.0119(15)
C8 0.053(2) 0.051(2) 0.106(3) -0.028(2) -0.001(2) -0.008(2)
C9 0.066(2) 0.100(3) 0.042(2) -0.005(2) -0.017(2) -0.037(2)
C10 0.057(2) 0.053(2) 0.047(2) -0.011(2) -0.001(2) -0.028(2)
C11 0.0217(13) 0.034(2) 0.0230(13) 0.0021(11) -0.0038(10) -0.0097(12)
C12 0.0259(14) 0.0286(15) 0.0247(13) 0.0021(11) -0.0055(11) -0.0104(12)
C13 0.0313(15) 0.029(2) 0.0266(14) -0.0006(12) -0.0067(11) -0.0081(12)
C14 0.0320(15) 0.035(2) 0.0251(14) -0.0025(12) -0.0061(11) -0.0068(13)
C15 0.037(2) 0.065(2) 0.034(2) 0.0005(15) -0.0087(13) -0.025(2)
C16 0.050(2) 0.052(2) 0.050(2) 0.006(2) -0.029(2) -0.018(2)
C17 0.036(2) 0.070(2) 0.036(2) -0.019(2) -0.0078(13) -0.016(2)
C18 0.053(2) 0.081(3) 0.037(2) -0.021(2) -0.010(2) -0.022(2)
C19 0.074(3) 0.037(2) 0.062(2) -0.005(2) -0.020(2) -0.013(2)
C20 0.064(2) 0.058(2) 0.040(2) -0.017(2) 0.008(2) -0.025(2)

loop_
_atom_site_label
_atom_site_type_symbol
_atom_site_fract_x
_atom_site_fract_y
_atom_site_fract_z
_atom_site_U_iso_or_equiv
_atom_site_thermal_displace_type
_atom_site_occupancy
_atom_site_calc_flag
_atom_site_refinement_flags
Li1 Li 0.0702(5) 0.0311(4) -0.0957(3) 0.0370(11) Uani 1 d .
Li2 Li 0.1056(5) 0.1433(4) 0.0829(3) 0.0319(10) Uani 1 d .
Si1 Si 0.20063(8) 0.09924(7) -0.35363(5) 0.0274(2) Uani 1 d .
Si2 Si 0.27017(9) 0.51099(7) 0.21807(6) 0.0346(2) Uani 1 d .
Si3 Si -0.34719(8) 0.00234(7) -0.20992(5) 0.0285(2) Uani 1 d .
Si4 Si -0.19820(8) 0.35631(7) 0.35889(6) 0.0320(2) Uani 1 d .
N1 N 0.1673(2) 0.1074(2) -0.22400(15) 0.0260(5) Uani 1 d .
N2 N 0.1728(2) 0.1885(2) -0.08120(15) 0.0261(5) Uani 1 d .
N3 N 0.1910(2) 0.2829(2) 0.0477(2) 0.0301(5) Uani 1 d .
N4 N -0.2238(2) 0.0017(2) -0.13723(15) 0.0263(5) Uani 1 d .
N5 N -0.1419(2) 0.0845(2) -0.02444(15) 0.0253(5) Uani 1 d .
N6 N -0.1110(2) 0.1671(2) 0.10927(15) 0.0254(5) Uani 1 d .
C1 C 0.1991(3) 0.1850(2) -0.1828(2) 0.0264(6) Uani 1 d .
H1 H 0.2423(3) 0.2413(2) -0.2250(2) 0.032 Uiso 1 calc R
C2 C 0.2133(3) 0.2729(2) -0.0485(2) 0.0297(6) Uani 1 d .
H2 H 0.2580(3) 0.3248(2) -0.0956(2) 0.036 Uiso 1 calc R
C3 C 0.2357(3) 0.3717(2) 0.0778(2) 0.0321(6) Uani 1 d .
H3 H 0.2861(3) 0.4165(2) 0.0267(2) 0.039 Uiso 1 calc R
C4 C 0.2130(3) 0.3975(2) 0.1717(2) 0.0362(7) Uani 1 d .
H4 H 0.1610(3) 0.3524(2) 0.2213(2) 0.043 Uiso 1 calc R
C5 C 0.0375(3) 0.0797(3) -0.3848(2) 0.0422(8) Uani 1 d .
H5A H -0.0372(3) 0.1460(3) -0.3674(2) 0.063 Uiso 1 calc R
H5B H 0.0102(3) 0.0115(3) -0.3462(2) 0.063 Uiso 1 calc R
H5C H 0.0535(3) 0.0711(3) -0.4573(2) 0.063 Uiso 1 calc R
C6 C 0.2540(3) 0.2289(3) -0.4273(2) 0.0378(7) Uani 1 d .
H6A H 0.3400(3) 0.2389(3) -0.4105(2) 0.057 Uiso 1 calc R
H6B H 0.1795(3) 0.2955(3) -0.4101(2) 0.057 Uiso 1 calc R
H6C H 0.2704(3) 0.2203(3) -0.4997(2) 0.057 Uiso 1 calc R
C7 C 0.3434(3) -0.0259(3) -0.3862(2) 0.0398(7) Uani 1 d .
H7A H 0.4290(3) -0.0149(3) -0.3695(2) 0.060 Uiso 1 calc R
H7B H 0.3599(3) -0.0347(3) -0.4586(2) 0.060 Uiso 1 calc R
H7C H 0.3166(3) -0.0942(3) -0.3476(2) 0.060 Uiso 1 calc R
C8 C 0.1236(4) 0.6358(3) 0.2435(3) 0.0713(12) Uani 1 d .
H8A H 0.1563(4) 0.6950(3) 0.2681(3) 0.107 Uiso 1 calc R
H8B H 0.0469(4) 0.6128(3) 0.2948(3) 0.107 Uiso 1 calc R
H8C H 0.0905(4) 0.6653(3) 0.1811(3) 0.107 Uiso 1 calc R
C9 C 0.3323(4) 0.4542(4) 0.3369(3) 0.0650(11) Uani 1 d .
H9A H 0.3631(4) 0.5136(4) 0.3627(3) 0.097 Uiso 1 calc R
H9B H 0.4106(4) 0.3894(4) 0.3232(3) 0.097 Uiso 1 calc R
H9C H 0.2558(4) 0.4297(4) 0.3874(3) 0.097 Uiso 1 calc R
C10 C 0.4163(4) 0.5588(3) 0.1239(2) 0.0504(9) Uani 1 d .
H10A H 0.4448(4) 0.6191(3) 0.1502(2) 0.076 Uiso 1 calc R
H10B H 0.3854(4) 0.5878(3) 0.0606(2) 0.076 Uiso 1 calc R
H10C H 0.4958(4) 0.4946(3) 0.1113(2) 0.076 Uiso 1 calc R
C11 C -0.2325(3) 0.0850(2) -0.0858(2) 0.0262(6) Uani 1 d .
H11 H -0.3050(3) 0.1500(2) -0.0905(2) 0.031 Uiso 1 calc R
C12 C -0.1810(3) 0.1665(2) 0.0399(2) 0.0260(6) Uani 1 d .
H12 H -0.2608(3) 0.2248(2) 0.0348(2) 0.031 Uiso 1 calc R
C13 C -0.1673(3) 0.2504(2) 0.1784(2) 0.0289(6) Uani 1 d .
H13 H -0.2408(3) 0.3104(2) 0.1633(2) 0.035 Uiso 1 calc R
C14 C -0.1241(3) 0.2506(2) 0.2635(2) 0.0307(6) Uani 1 d .
H14 H -0.0487(3) 0.1914(2) 0.2767(2) 0.037 Uiso 1 calc R
C15 C -0.4910(3) -0.0618(3) -0.1303(2) 0.0431(8) Uani 1 d .
H15A H -0.5377(3) -0.0157(3) -0.0736(2) 0.065 Uiso 1 calc R
H15B H -0.4526(3) -0.1389(3) -0.1044(2) 0.065 Uiso 1 calc R
H15C H -0.5586(3) -0.0647(3) -0.1710(2) 0.065 Uiso 1 calc R
C16 C -0.4176(3) 0.1497(3) -0.2587(2) 0.0472(8) Uani 1 d .
H16A H -0.4642(3) 0.1956(3) -0.2017(2) 0.071 Uiso 1 calc R
H16B H -0.4850(3) 0.1481(3) -0.3000(2) 0.071 Uiso 1 calc R
H16C H -0.3407(3) 0.1830(3) -0.3000(2) 0.071 Uiso 1 calc R
C17 C -0.2593(3) -0.0848(3) -0.3173(2) 0.0448(8) Uani 1 d .
H17A H -0.1834(3) -0.0510(3) -0.3594(2) 0.067 Uiso 1 calc R
H17B H -0.3271(3) -0.0877(3) -0.3578(2) 0.067 Uiso 1 calc R
H17C H -0.2210(3) -0.1619(3) -0.2914(2) 0.067 Uiso 1 calc R
C18 C -0.0592(3) 0.3739(3) 0.4218(2) 0.0538(9) Uani 1 d .
H18A H -0.0212(3) 0.3009(3) 0.4554(2) 0.081 Uiso 1 calc R
H18B H -0.0990(3) 0.4297(3) 0.4719(2) 0.081 Uiso 1 calc R
H18C H 0.0157(3) 0.4003(3) 0.3710(2) 0.081 Uiso 1 calc R
C19 C -0.2701(4) 0.4944(3) 0.2949(3) 0.0563(9) Uani 1 d .
H19A H -0.3093(4) 0.5505(3) 0.3448(3) 0.084 Uiso 1 calc R
H19B H -0.3437(4) 0.4851(3) 0.2623(3) 0.084 Uiso 1 calc R
H19C H -0.1953(4) 0.5203(3) 0.2438(3) 0.084 Uiso 1 calc R
C20 C -0.3390(4) 0.3084(3) 0.4586(2) 0.0537(9) Uani 1 d .
H20A H -0.3007(4) 0.2355(3) 0.4922(2) 0.081 Uiso 1 calc R
H20B H -0.4144(4) 0.2996(3) 0.4276(2) 0.081 Uiso 1 calc R
H20C H -0.3759(4) 0.3649(3) 0.5084(2) 0.081 Uiso 1 calc R

loop_
_atom_type_symbol
_atom_type_description
_atom_type_scat_dispersion_real
_atom_type_scat_dispersion_imag
_atom_type_scat_source
C C 0.0033 0.0016 'International Tables Vol C Tables 4.2.6.8 and 6.1.1.4'
H H 0.0000 0.0000 'International Tables Vol C Tables 4.2.6.8 and 6.1.1.4'
N N 0.0061 0.0033 'International Tables Vol C Tables 4.2.6.8 and 6.1.1.4'
Si Si 0.0817 0.0704 'International Tables Vol C Tables 4.2.6.8 and 6.1.1.4'
Li Li -0.0003 0.0001 'International Tables Vol C Tables 4.2.6.8 and 6.1.1.4'

loop_
_geom_angle_atom_site_label_1
_geom_angle_atom_site_label_2
_geom_angle_atom_site_label_3
_geom_angle
_geom_angle_site_symmetry_1
_geom_angle_site_symmetry_3
N1 Li1 N5 124.8(3) . .
N1 Li1 N5 134.0(3) . 2
N5 Li1 N5 99.4(2) . 2
N1 Li1 N6 109.9(2) . 2
N5 Li1 N6 107.6(2) . 2
N5 Li1 N6 60.99(15) 2 2
N1 Li1 N2 62.1(2) . .
N5 Li1 N2 103.0(2) . .
N5 Li1 N2 99.2(2) 2 .
N6 Li1 N2 145.7(2) 2 .
N1 Li1 C12 118.4(2) . 2
N5 Li1 C12 114.7(2) . 2
N5 Li1 C12 32.48(11) 2 2
N6 Li1 C12 30.89(10) 2 2
N2 Li1 C12 119.8(2) . 2
N1 Li1 C1 30.44(10) . .
N5 Li1 C1 116.8(2) . .
N5 Li1 C1 121.3(2) 2 .
N6 Li1 C1 133.4(2) 2 .
N2 Li1 C1 31.67(10) . .
C12 Li1 C1 125.7(2) 2 .
N1 Li1 Li1 168.3(4) . 2
N5 Li1 Li1 50.3(2) . 2
N5 Li1 Li1 49.1(2) 2 2
N6 Li1 Li1 81.6(2) 2 2
N2 Li1 Li1 107.3(3) . 2
C12 Li1 Li1 70.3(2) 2 2
C1 Li1 Li1 138.6(3) . 2
N1 Li1 Li2 125.9(2) . 2
N5 Li1 Li2 66.1(2) . 2
N5 Li1 Li2 80.5(2) 2 2
N6 Li1 Li2 43.35(13) 2 2
N2 Li1 Li2 168.6(2) . 2
C12 Li1 Li2 65.4(2) 2 2
C1 Li1 Li2 155.2(2) . 2
Li1 Li1 Li2 63.9(2) 2 2
N1 Li1 Li2 107.8(2) . .
N5 Li1 Li2 79.8(2) . .
N5 Li1 Li2 64.7(2) 2 .
N6 Li1 Li2 125.7(2) 2 .
N2 Li1 Li2 45.80(13) . .
C12 Li1 Li2 96.1(2) 2 .
C1 Li1 Li2 77.5(2) . .
Li1 Li1 Li2 62.1(2) 2 .
Li2 Li1 Li2 126.0(2) 2 .
N3 Li2 N4 117.6(2) . 2
N3 Li2 N6 117.8(3) . .
N4 Li2 N6 121.2(2) 2 .
N3 Li2 N2 64.9(2) . .
N4 Li2 N2 114.4(2) 2 .
N6 Li2 N2 105.4(2) . .
N3 Li2 C2 31.92(11) . .
N4 Li2 C2 120.8(2) 2 .
N6 Li2 C2 116.4(2) . .
N2 Li2 C2 33.02(10) . .
N3 Li2 C11 130.2(2) . 2
N4 Li2 C11 25.52(10) 2 2
N6 Li2 C11 111.7(2) . 2
N2 Li2 C11 98.0(2) . 2
C2 Li2 C11 117.5(2) . 2
N3 Li2 Li1 164.4(2) . 2
N4 Li2 Li1 76.9(2) 2 2
N6 Li2 Li1 51.54(15) . 2
N2 Li2 Li1 104.9(2) . 2
C2 Li2 Li1 137.0(2) . 2
C11 Li2 Li1 60.71(14) 2 2
N3 Li2 Li1 116.3(2) . .
N4 Li2 Li1 93.2(2) 2 .
N6 Li2 Li1 79.2(2) . .
N2 Li2 Li1 51.45(13) . .
C2 Li2 Li1 84.4(2) . .
C11 Li2 Li1 67.77(15) 2 .
Li1 Li2 Li1 54.0(2) 2 .
N1 Si1 C5 107.01(12) . .
N1 Si1 C7 108.24(13) . .
C5 Si1 C7 110.00(15) . .
N1 Si1 C6 112.84(12) . .
C5 Si1 C6 109.80(14) . .
C7 Si1 C6 108.92(14) . .
C4 Si2 C10 111.01(14) . .
C4 Si2 C9 108.4(2) . .
C10 Si2 C9 108.7(2) . .
C4 Si2 C8 110.8(2) . .
C10 Si2 C8 108.3(2) . .
C9 Si2 C8 109.5(2) . .
N4 Si3 C17 108.04(13) . .
N4 Si3 C15 108.82(12) . .
C17 Si3 C15 109.38(15) . .
N4 Si3 C16 110.72(12) . .
C17 Si3 C16 109.7(2) . .
C15 Si3 C16 110.2(2) . .
C19 Si4 C14 109.09(14) . .
C19 Si4 C20 109.7(2) . .
C14 Si4 C20 110.84(14) . .
C19 Si4 C18 109.6(2) . .
C14 Si4 C18 109.94(14) . .
C20 Si4 C18 107.7(2) . .
C1 N1 Si1 123.3(2) . .
C1 N1 Li1 97.3(2) . .
Si1 N1 Li1 139.3(2) . .
C2 N2 C1 115.7(2) . .
C2 N2 Li2 83.0(2) . .
C1 N2 Li2 161.3(2) . .
C2 N2 Li1 165.5(2) . .
C1 N2 Li1 78.7(2) . .
Li2 N2 Li1 82.7(2) . .
C2 N3 C3 117.4(2) . .
C2 N3 Li2 92.4(2) . .
C3 N3 Li2 150.2(2) . .
C11 N4 Si3 121.6(2) . .
C11 N4 Li2 111.1(2) . 2
Si3 N4 Li2 123.3(2) . 2
C12 N5 C11 115.7(2) . .
C12 N5 Li1 121.2(2) . .
C11 N5 Li1 112.8(2) . .
C12 N5 Li1 88.0(2) . 2
C11 N5 Li1 134.5(2) . 2
Li1 N5 Li1 80.6(2) . 2
C12 N6 C13 116.6(2) . .
C12 N6 Li2 124.2(2) . .
C13 N6 Li2 107.6(2) . .
C12 N6 Li1 80.1(2) . 2
C13 N6 Li1 142.5(2) . 2
Li2 N6 Li1 85.1(2) . 2
N1 C1 N2 121.9(2) . .
N1 C1 Li1 52.3(2) . .
N2 C1 Li1 69.7(2) . .
N3 C2 N2 119.6(2) . .
N3 C2 Li2 55.7(2) . .
N2 C2 Li2 64.0(2) . .
C4 C3 N3 124.7(3) . .
C3 C4 Si2 127.6(2) . .
N4 C11 N5 122.9(2) . .
N4 C11 Li2 43.3(2) . 2
N5 C11 Li2 81.3(2) . 2
N6 C12 N5 121.0(2) . .
N6 C12 Li1 69.0(2) . 2
N5 C12 Li1 59.5(2) . 2
C14 C13 N6 124.2(3) . .
C13 C14 Si4 125.8(2) . .

loop_
_geom_bond_atom_site_label_1
_geom_bond_atom_site_label_2
_geom_bond_distance
_geom_bond_site_symmetry_2
Li1 N1 2.019(5) .
Li1 N5 2.118(5) .
Li1 N5 2.157(5) 2
Li1 N6 2.373(6) 2
Li1 N2 2.420(5) .
Li1 C12 2.503(6) 2
Li1 C1 2.530(5) .
Li1 Li1 2.766(9) 2
Li1 Li2 3.020(7) 2
Li1 Li2 3.069(7) .
Li2 N3 2.026(5) .
Li2 N4 2.041(5) 2
Li2 N6 2.080(5) .
Li2 N2 2.218(5) .
Li2 C2 2.451(5) .
Li2 C11 2.773(6) 2
Li2 Li1 3.020(7) 2
Si1 N1 1.735(2) .
Si1 C5 1.857(3) .
Si1 C7 1.858(3) .
Si1 C6 1.871(3) .
Si2 C4 1.841(3) .
Si2 C10 1.863(3) .
Si2 C9 1.863(3) .
Si2 C8 1.862(4) .
Si3 N4 1.756(2) .
Si3 C17 1.852(3) .
Si3 C15 1.856(3) .
Si3 C16 1.863(3) .
Si4 C19 1.856(3) .
Si4 C14 1.858(3) .
Si4 C20 1.863(3) .
Si4 C18 1.862(3) .
N1 C1 1.292(3) .
N2 C2 1.345(3) .
N2 C1 1.355(3) .
N3 C2 1.297(3) .
N3 C3 1.399(3) .
N4 C11 1.281(3) .
N4 Li2 2.041(5) 2
N5 C12 1.345(3) .
N5 C11 1.370(3) .
N5 Li1 2.157(5) 2
N6 C12 1.305(3) .
N6 C13 1.406(3) .
N6 Li1 2.373(6) 2
C3 C4 1.316(4) .
C11 Li2 2.773(6) 2
C12 Li1 2.503(6) 2
C13 C14 1.331(4) .
